data_1534629
loop_
_publ_author_name
'Arakcheeva, A.V.'

_publ_section_title
;
 Crystal structure of baikovite mineral
;
_journal_name_full Kristallografiya
_journal_page_first 245
_journal_page_last 252
_journal_volume 40
_journal_year 1995
_chemical_formula_sum 'Al2.16 Ca1.07 Mg1.397 O10 Si0.9 Ti1.48'
_chemical_name_systematic
;
Ca1.07 Mg0.625 Ti0.31 ((Al.55 Si.45)2 O6) (Al (Mg0.386 Ti.585 Al0.03)2 O4)
;
_space_group_IT_number 2
_symmetry_space_group_name_Hall '-P 1'
_symmetry_space_group_name_H-M 'P -1'
_cell_angle_alpha 105.98
_cell_angle_beta 96.05
_cell_angle_gamma 124.76
_cell_formula_units_Z 4
_cell_length_a 10.425
_cell_length_b 10.799
_cell_length_c 8.924
_cell_volume 748.424
_citation_journal_id_ASTM KRISAJ
_cod_data_source_file Arakcheeva_KRISAJ_1995_1484.cif
_cod_data_source_block Al2.16Ca1.07Mg1.397O10Si0.9Ti1.48
_cod_original_cell_volume 748.4243
_cod_database_code 1534629

loop_
_symmetry_equiv_pos_as_xyz
x,y,z
-x,-y,-z

loop_
_atom_site_label
_atom_site_type_symbol
_atom_site_fract_x
_atom_site_fract_y
_atom_site_fract_z
_atom_site_occupancy
_atom_site_U_iso_or_equiv
Ti1 Ti+4 0 0 0.5 0.5 0.0
Si2 Si+4 0.974 0.2302 0.3477 0.55 0.0
Ti4 Ti+3 0.3149 0.854 0.1702 0.55 0.0
Al4 Al+3 0.974 0.2302 0.3477 0.45 0.0
O18 O-2 0.9421 0.5171 0.2156 1 0.0
Mg5 Mg+2 0.0968 0.9423 0.0551 0.8 0.0
O19 O-2 0.1544 0.3742 0.3183 1 0.0
Mg3 Mg+2 0.3149 0.854 0.1702 0.45 0.0
O14 O-2 0.0633 0.73 0.0639 1 0.0
O8 O-2 0.9566 0.7858 0.4804 1 0.0
Ti6 Ti+3 0.0968 0.9423 0.0551 0.1 0.0
O10 O-2 0.3911 0.3375 0.3669 1 0.0
Ca2 Ca+2 0.5972 0.9456 0.0608 0.045 0.0
Ti2 Ti+3 0 0 0.5 0.1 0.0
O6 O-2 0.7573 0.8792 0.383 1 0.0
Ti8 Ti+4 -0.0041 0.7424 0.2562 0.53 0.0
Al8 Al+3 0.3623 0.566 0.0492 1 0.0
O15 O-2 0.2432 0.6215 0.1194 1 0.0
Ca4 Ca+2 0.6598 0.6067 0.3734 1 0.0
Ti3 Ti+3 0 0.5 0 0.67 0.0
Ca3 Ca+2 0.2071 0.6273 0.3945 1 0.0
Ti9 Ti+3 -0.0041 0.7424 0.2562 0.275 0.0
O12 O-2 0.1478 0.1629 0.0548 1 0.0
O9 O-2 0.8864 0.3217 0.3825 1 0.0
Al6 Al+3 0.2688 0.3385 0.2277 0.3 0.0
O11 O-2 0.6483 0.1632 0.0565 1 0.0
Al5 Al+3 0.7823 0.3424 0.2374 1 0.0
O20 O-2 0.6634 0.379 0.3339 1 0.0
Mg6 Mg+2 0.5972 0.9456 0.0608 0.45 0.0
O16 O-2 0.7523 0.6135 0.1351 1 0.0
Mg4 Mg+2 0.7789 0.8295 0.148 0.65 0.0
O2 O-2 0.8433 0.0557 0.1685 1 0.0
Al2 Al+3 -0.0041 0.7424 0.2562 0.075 0.0
Mg7 Mg+2 -0.0041 0.7424 0.2562 0.12 0.0
Al7 Al+3 0.6441 0.9471 0.4369 1 0.0
O1 O-2 0.3435 0.0567 0.1594 1 0.0
Si3 Si+4 0.2688 0.3385 0.2277 0.7 0.0
Al3 Al+3 0.4717 0.234 0.3361 0.45 0.0
O17 O-2 0.4075 0.5048 0.1946 1 0.0
O7 O-2 0.5046 0.2011 0.5075 1 0.0
Ti7 Ti+3 0.5972 0.9456 0.0608 0.505 0.0
O4 O-2 0.0183 0.9369 0.2714 1 0.0
O5 O-2 0.2379 0.8648 0.3848 1 0.0
O3 O-2 0.5497 0.96 0.2782 1 0.0
O13 O-2 0.5428 0.7249 0.0372 1 0.0
Ti5 Ti+4 0.7789 0.8295 0.148 0.35 0.0
Ca1 Ca+2 0.0968 0.9423 0.0551 0.1 0.0
Al1 Al+3 0 0.5 0 0.1 0.0
Mg2 Mg+2 0 0.5 0 0.23 0.0
Mg1 Mg+2 0 0 0.5 0.4 0.0
Si1 Si+4 0.4717 0.234 0.3361 0.55 0.0
